data_7106034
loop_
_publ_author_name
'Xiaopeng Chen'
'Hongbo Wang'
'Xiaohan Jin'
'Jinwu Feng'
'Yanguang Wang'
'Ping Lu'

_publ_section_title
;
 Palladium catalyzed bicyclization of 1,8-diiodonaphthalene and tertiary
 propargylic alcohols to phenalenones and their applications as
 fluorescent chemosensor for fluoride ions
;
_journal_name_full Chem.Commun.
_journal_page_first 2628
_journal_paper_doi 10.1039/c0cc04875e
_journal_volume 47
_journal_year 2011
_chemical_formula_moiety 'C17 H12 O4 '
_chemical_formula_sum 'C17 H12 O4'
_chemical_formula_weight 280.28
_chemical_melting_point 507.1(12)
_space_group_IT_number 62
_symmetry_cell_setting orthorhombic
_symmetry_Int_Tables_number 62
_symmetry_space_group_name_Hall '-P 2ac 2n'
_symmetry_space_group_name_H-M 'P n m a'
_audit_creation_date 2008-06-26
_audit_creation_method 'by CrystalStructure 3.7.0'
_cell_angle_alpha 90.0000
_cell_angle_beta 90.0000
_cell_angle_gamma 90.0000
_cell_formula_units_Z 8
_cell_length_a 19.8142(12)
_cell_length_b 6.9536(4)
_cell_length_c 19.0019(12)
_cell_measurement_reflns_used 15045
_cell_measurement_temperature 296(1)
_cell_measurement_theta_max 27.4
_cell_measurement_theta_min 3.1
_cell_volume 2618.1(3)
_computing_cell_refinement PROCESS-AUTO
_computing_data_collection PROCESS-AUTO
_computing_data_reduction CrystalStructure
_computing_publication_material 'CrystalStructure 3.7.0'
_computing_structure_refinement CRYSTALS
_computing_structure_solution SIR92
_diffrn_detector_area_resol_mean 10.00
_diffrn_measured_fraction_theta_full 0.998
_diffrn_measured_fraction_theta_max 0.998
_diffrn_measurement_device_type 'Rigaku RAXIS-RAPID'
_diffrn_measurement_method \w
_diffrn_radiation_type 'Mo K\a'
_diffrn_radiation_wavelength 0.71075
_diffrn_reflns_av_R_equivalents 0.139
_diffrn_reflns_limit_h_max 25
_diffrn_reflns_limit_h_min -25
_diffrn_reflns_limit_k_max 8
_diffrn_reflns_limit_k_min -9
_diffrn_reflns_limit_l_max 24
_diffrn_reflns_limit_l_min -24
_diffrn_reflns_number 39855
_diffrn_reflns_theta_full 27.43
_diffrn_reflns_theta_max 27.43
_exptl_absorpt_coefficient_mu 0.102
_exptl_absorpt_correction_T_max 0.997
_exptl_absorpt_correction_T_min 0.958
_exptl_absorpt_correction_type multi-scan
_exptl_absorpt_process_details
;
Higashi, T. (1995). Program for Absorption Correction.
Rigaku Corporation, Tokyo, Japan.
;
_exptl_crystal_colour orange
_exptl_crystal_density_diffrn 1.422
_exptl_crystal_density_method 'not measured'
_exptl_crystal_description needle
_exptl_crystal_F_000 1168.00
_exptl_crystal_size_max 0.38
_exptl_crystal_size_mid 0.09
_exptl_crystal_size_min 0.03
_refine_diff_density_max 0.46
_refine_diff_density_min -0.57
_refine_ls_extinction_method none
_refine_ls_goodness_of_fit_ref 1.002
_refine_ls_hydrogen_treatment constr
_refine_ls_number_parameters 259
_refine_ls_number_reflns 3225
_refine_ls_R_factor_gt 0.0359
_refine_ls_shift/su_max 0.0000
_refine_ls_structure_factor_coef Fsqd
_refine_ls_weighting_details 'w = 1/[0.0001Fo^2^ + 0.2380\s(Fo^2^)]/(4Fo^2^)'
_refine_ls_weighting_scheme calc
_refine_ls_wR_factor_ref 0.0906
_reflns_number_gt 1351
_reflns_number_total 3225
_reflns_threshold_expression F^2^>2.0\s(F^2^)
_cod_data_source_file C0CC04875E.TXT
_cod_data_source_block General
_cod_depositor_comments
;
The following automatic conversions were performed:

'_chemical_melting_point' value '505.95-508.35' was changed to
'507.1(12)' - the average value was taken and precision was
estimated.

Automatic conversion script
Id: cif_fix_values 1569 2011-02-09 13:29:24Z adriana 
;
_cod_original_formula_sum 'C17 H12 O4 '
_cod_database_code 7106034

loop_
_symmetry_equiv_pos_site_id
_symmetry_equiv_pos_as_xyz
1 +X,+Y,+Z
2 1/2-X,1/2+Y,1/2+Z
3 +X,1/2-Y,+Z
4 1/2-X,-Y,1/2+Z
5 -X,-Y,-Z
6 1/2+X,1/2-Y,1/2-Z
7 -X,1/2+Y,-Z
8 1/2+X,+Y,1/2-Z

loop_
_atom_site_label
_atom_site_type_symbol
_atom_site_fract_x
_atom_site_fract_y
_atom_site_fract_z
_atom_site_U_iso_or_equiv
_atom_site_adp_type
_atom_site_occupancy
_atom_site_symmetry_multiplicity
_atom_site_calc_flag
_atom_site_refinement_flags
_atom_site_disorder_assembly
_atom_site_disorder_group
O11 O 0.52167(12) 0.2500 0.45184(12) 0.0677(10) Uani 1.00 2 d S . .
O12 O 0.44660(12) 0.2500 0.36593(13) 0.0761(10) Uani 1.00 2 d S . .
O13 O 0.45700(12) 0.250000(10) 0.23147(13) 0.0727(10) Uani 1.00 2 d S . .
O14 O 0.73690(12) 0.2500 0.40591(12) 0.0713(9) Uani 1.00 2 d S . .
O21 O 0.37094(12) 0.7500 0.20509(16) 0.0744(10) Uani 1.00 2 d S . .
O22 O 0.41213(12) 0.7500 0.31352(14) 0.0893(11) Uani 1.00 2 d S . .
O23 O 0.53371(12) 0.750000(10) 0.36208(12) 0.0783(10) Uani 1.00 2 d S . .
O24 O 0.50425(14) 0.7500 0.02268(12) 0.0870(11) Uani 1.00 2 d S . .
C1 C 0.5058(2) 0.2500 0.3837(2) 0.0590(14) Uani 1.00 2 d S . .
C2 C 0.56749(18) 0.2500 0.34024(19) 0.0459(12) Uani 1.00 2 d S . .
C3 C 0.57479(18) 0.2500 0.26485(19) 0.0429(12) Uani 1.00 2 d S . .
C4 C 0.5229(2) 0.2500 0.2160(2) 0.0534(13) Uani 1.00 2 d S . .
C5 C 0.5369(2) 0.250000(10) 0.1433(2) 0.0598(15) Uani 1.00 2 d S . .
C6 C 0.6010(2) 0.250000(10) 0.1197(2) 0.0613(14) Uani 1.00 2 d S . .
C7 C 0.6562(2) 0.2500 0.1665(2) 0.0530(13) Uani 1.00 2 d S . .
C8 C 0.7229(2) 0.250000(10) 0.1419(2) 0.0695(15) Uani 1.00 2 d S . .
C9 C 0.7766(2) 0.250000(10) 0.1883(2) 0.0747(16) Uani 1.00 2 d S . .
C10 C 0.7648(2) 0.250000(10) 0.2597(2) 0.0613(14) Uani 1.00 2 d S . .
C11 C 0.69943(19) 0.2500 0.28655(19) 0.0475(12) Uani 1.00 2 d S . .
C12 C 0.64335(19) 0.2500 0.23987(18) 0.0450(12) Uani 1.00 2 d S . .
C13 C 0.68960(18) 0.2500 0.3630(2) 0.0525(13) Uani 1.00 2 d S . .
C14 C 0.61983(18) 0.2500 0.38582(18) 0.0443(11) Uani 1.00 2 d S . .
C15 C 0.59590(19) 0.2500 0.46099(19) 0.0550(14) Uani 1.00 2 d S . .
C16 C 0.61414(12) 0.4327(3) 0.50054(12) 0.0715(9) Uani 1.00 1 d . . .
C21 C 0.4224(2) 0.7500 0.2499(2) 0.0645(15) Uani 1.00 2 d S . .
C22 C 0.48723(19) 0.7500 0.2110(2) 0.0490(12) Uani 1.00 2 d S . .
C23 C 0.55605(19) 0.7500 0.23640(19) 0.0441(12) Uani 1.00 2 d S . .
C24 C 0.5762(2) 0.7500 0.3053(2) 0.0591(14) Uani 1.00 2 d S . .
C25 C 0.6445(2) 0.750000(10) 0.3243(2) 0.0642(15) Uani 1.00 2 d S . .
C26 C 0.6928(2) 0.750000(10) 0.2741(2) 0.0634(15) Uani 1.00 2 d S . .
C27 C 0.6761(2) 0.7500 0.2020(2) 0.0568(14) Uani 1.00 2 d S . .
C28 C 0.7266(2) 0.750000(10) 0.1506(2) 0.0728(16) Uani 1.00 2 d S . .
C29 C 0.7089(2) 0.750000(10) 0.0802(2) 0.0762(17) Uani 1.00 2 d S . .
C30 C 0.6421(2) 0.750000(10) 0.0612(2) 0.0645(14) Uani 1.00 2 d S . .
C31 C 0.5905(2) 0.7500 0.1100(2) 0.0528(13) Uani 1.00 2 d S . .
C32 C 0.60650(19) 0.7500 0.1826(2) 0.0473(12) Uani 1.00 2 d S . .
C33 C 0.5202(2) 0.7500 0.0858(2) 0.0598(14) Uani 1.00 2 d S . .
C34 C 0.47036(18) 0.7500 0.1422(2) 0.0495(13) Uani 1.00 2 d S . .
C35 C 0.3959(2) 0.7500 0.1308(2) 0.0608(14) Uani 1.00 2 d S . .
C36 C 0.36982(12) 0.5687(3) 0.09652(13) 0.0814(10) Uani 1.00 1 d . . .
H5 H 0.5014 0.2500 0.1112 0.072 Uiso 1.00 2 c R . .
H6 H 0.6090 0.2500 0.0714 0.074 Uiso 1.00 2 c R . .
H8 H 0.7312 0.2500 0.0937 0.083 Uiso 1.00 2 c R . .
H9 H 0.8206 0.2500 0.1713 0.090 Uiso 1.00 2 c R . .
H10 H 0.8012 0.2500 0.2906 0.074 Uiso 1.00 2 c R . .
H25 H 0.6567 0.7500 0.3715 0.077 Uiso 1.00 2 c R . .
H26 H 0.7380 0.7500 0.2874 0.076 Uiso 1.00 2 c R . .
H28 H 0.7718 0.7500 0.1637 0.087 Uiso 1.00 2 c R . .
H29 H 0.7422 0.7500 0.0458 0.091 Uiso 1.00 2 c R . .
H30 H 0.6311 0.7500 0.0136 0.077 Uiso 1.00 2 c R . .
H130 H 0.4503 0.2500 0.2814 0.087 Uiso 1.00 2 c R . .
H161 H 0.5921 0.5405 0.4789 0.086 Uiso 1.00 1 c R . .
H162 H 0.6621 0.4511 0.4991 0.086 Uiso 1.00 1 c R . .
H163 H 0.5997 0.4218 0.5486 0.086 Uiso 1.00 1 c R . .
H230 H 0.4887 0.7500 0.3446 0.094 Uiso 1.00 2 c R . .
H361 H 0.3847 0.4589 0.1229 0.098 Uiso 1.00 1 c R . .
H362 H 0.3214 0.5715 0.0956 0.098 Uiso 1.00 1 c R . .
H363 H 0.3868 0.5604 0.0493 0.098 Uiso 1.00 1 c R . .

loop_
_atom_site_aniso_label
_atom_site_aniso_U_11
_atom_site_aniso_U_22
_atom_site_aniso_U_33
_atom_site_aniso_U_12
_atom_site_aniso_U_13
_atom_site_aniso_U_23
O11 0.0553(18) 0.097(2) 0.0505(18) 0.0000 0.0061(15) 0.0000
O12 0.0400(16) 0.119(2) 0.069(2) 0.0000 0.0019(15) 0.0000
O13 0.0495(18) 0.103(2) 0.066(2) 0.0000 -0.0137(15) 0.0000
O14 0.0485(17) 0.102(2) 0.0631(18) 0.0000 -0.0109(15) 0.0000
O21 0.0475(18) 0.101(2) 0.075(2) 0.0000 -0.0004(17) 0.0000
O22 0.073(2) 0.136(2) 0.060(2) 0.0000 0.0175(17) 0.0000
O23 0.079(2) 0.109(2) 0.0467(18) 0.0000 0.0094(16) 0.0000
O24 0.106(2) 0.113(2) 0.0419(19) 0.0000 -0.0064(19) 0.0000
C1 0.051(2) 0.072(3) 0.054(2) 0.0000 -0.001(2) 0.0000
C2 0.042(2) 0.046(2) 0.050(2) 0.0000 0.004(2) 0.0000
C3 0.043(2) 0.044(2) 0.042(2) 0.0000 -0.003(2) 0.0000
C4 0.049(2) 0.053(2) 0.058(2) 0.0000 -0.004(2) 0.0000
C5 0.071(3) 0.054(2) 0.055(3) 0.0000 -0.015(2) 0.0000
C6 0.087(3) 0.054(2) 0.043(2) 0.0000 0.000(2) 0.0000
C7 0.060(2) 0.046(2) 0.053(2) 0.0000 0.006(2) 0.0000
C8 0.081(3) 0.070(3) 0.057(3) 0.0000 0.021(2) 0.0000
C9 0.055(3) 0.088(3) 0.081(3) 0.0000 0.017(2) 0.0000
C10 0.049(2) 0.072(3) 0.063(2) 0.0000 0.001(2) 0.0000
C11 0.043(2) 0.049(2) 0.051(2) 0.0000 0.005(2) 0.0000
C12 0.055(2) 0.040(2) 0.040(2) 0.0000 -0.001(2) 0.0000
C13 0.048(2) 0.051(2) 0.058(3) 0.0000 -0.002(2) 0.0000
C14 0.044(2) 0.050(2) 0.039(2) 0.0000 0.0015(19) 0.0000
C15 0.053(2) 0.065(3) 0.047(2) 0.0000 -0.000(2) 0.0000
C16 0.0830(19) 0.077(2) 0.0550(16) 0.0036(17) -0.0025(15) -0.0104(18)
C21 0.058(3) 0.079(3) 0.056(3) 0.0000 0.004(2) 0.0000
C22 0.053(2) 0.047(2) 0.047(2) 0.0000 0.004(2) 0.0000
C23 0.045(2) 0.046(2) 0.042(2) 0.0000 -0.002(2) 0.0000
C24 0.063(3) 0.053(2) 0.061(3) 0.0000 0.007(2) 0.0000
C25 0.067(3) 0.058(2) 0.067(3) 0.0000 -0.015(2) 0.0000
C26 0.051(2) 0.057(2) 0.082(3) 0.0000 -0.007(2) 0.0000
C27 0.052(2) 0.050(2) 0.069(3) 0.0000 0.009(2) 0.0000
C28 0.051(2) 0.067(3) 0.101(3) 0.0000 0.005(3) 0.0000
C29 0.072(3) 0.067(3) 0.089(3) 0.0000 0.034(3) 0.0000
C30 0.079(3) 0.058(2) 0.056(2) 0.0000 0.022(2) 0.0000
C31 0.058(2) 0.048(2) 0.052(2) 0.0000 0.011(2) 0.0000
C32 0.051(2) 0.038(2) 0.052(2) 0.0000 0.006(2) 0.0000
C33 0.069(3) 0.050(2) 0.060(2) 0.0000 0.006(2) 0.0000
C34 0.044(2) 0.050(2) 0.055(2) 0.0000 -0.007(2) 0.0000
C35 0.062(3) 0.062(2) 0.058(3) 0.0000 -0.010(2) 0.0000
C36 0.082(2) 0.074(2) 0.088(2) -0.0161(18) -0.0199(16) -0.0043(18)

loop_
_atom_type_symbol
_atom_type_description
_atom_type_scat_dispersion_real
_atom_type_scat_dispersion_imag
_atom_type_scat_source
C C 0.003 0.002
;
International Tables for Crystallography
(1992, Vol. C, Tables 4.2.6.8 and 6.1.1.4)
;
H H 0.000 0.000
;
International Tables for Crystallography
(1992, Vol. C, Table 6.1.1.4)
;
O O 0.011 0.006
;
International Tables for Crystallography
(1992, Vol. C, Tables 4.2.6.8 and 6.1.1.4)
;

loop_
_geom_angle_atom_site_label_1
_geom_angle_atom_site_label_2
_geom_angle_atom_site_label_3
_geom_angle
_geom_angle_publ_flag
_geom_angle_site_symmetry_1
_geom_angle_site_symmetry_2
_geom_angle_site_symmetry_3
C1 O11 C15 110.4(2) ? . . .
C21 O21 C35 110.5(3) ? . . .
O11 C1 O12 119.7(3) ? . . .
O11 C1 C2 110.4(3) ? . . .
O12 C1 C2 129.9(3) ? . . .
C1 C2 C3 129.8(3) ? . . .
C1 C2 C14 106.1(3) ? . . .
C3 C2 C14 124.1(3) ? . . .
C2 C3 C4 126.3(3) ? . . .
C2 C3 C12 115.0(3) ? . . .
C4 C3 C12 118.7(3) ? . . .
O13 C4 C3 125.2(3) ? . . .
O13 C4 C5 114.0(3) ? . . .
C3 C4 C5 120.7(3) ? . . .
C4 C5 C6 120.8(3) ? . . .
C5 C6 C7 121.4(3) ? . . .
C6 C7 C8 121.4(3) ? . . .
C6 C7 C12 118.8(3) ? . . .
C8 C7 C12 119.9(3) ? . . .
C7 C8 C9 120.9(3) ? . . .
C8 C9 C10 119.9(3) ? . . .
C9 C10 C11 121.3(3) ? . . .
C10 C11 C12 119.9(3) ? . . .
C10 C11 C13 119.1(3) ? . . .
C12 C11 C13 121.0(3) ? . . .
C3 C12 C7 119.6(3) ? . . .
C3 C12 C11 122.1(3) ? . . .
C7 C12 C11 118.2(3) ? . . .
O14 C13 C11 123.4(3) ? . . .
O14 C13 C14 121.6(3) ? . . .
C11 C13 C14 115.0(3) ? . . .
C2 C14 C13 122.8(3) ? . . .
C2 C14 C15 111.5(3) ? . . .
C13 C14 C15 125.7(3) ? . . .
O11 C15 C14 101.6(2) ? . . .
O11 C15 C16 107.11(19) ? . . .
O11 C15 C16 107.11(19) ? . . 3_555
C14 C15 C16 113.23(18) ? . . .
C14 C15 C16 113.23(18) ? . . 3_555
C16 C15 C16 113.4(2) ? . . 3_555
O21 C21 O22 120.3(3) ? . . .
O21 C21 C22 110.2(3) ? . . .
O22 C21 C22 129.5(3) ? . . .
C21 C22 C23 130.6(3) ? . . .
C21 C22 C34 105.6(3) ? . . .
C23 C22 C34 123.9(3) ? . . .
C22 C23 C24 126.5(3) ? . . .
C22 C23 C32 114.8(3) ? . . .
C24 C23 C32 118.7(3) ? . . .
O23 C24 C23 125.1(3) ? . . .
O23 C24 C25 113.0(3) ? . . .
C23 C24 C25 121.9(3) ? . . .
C24 C25 C26 120.2(3) ? . . .
C25 C26 C27 121.3(3) ? . . .
C26 C27 C28 120.7(3) ? . . .
C26 C27 C32 118.5(3) ? . . .
C28 C27 C32 120.8(4) ? . . .
C27 C28 C29 119.5(3) ? . . .
C28 C29 C30 120.0(4) ? . . .
C29 C30 C31 122.5(3) ? . . .
C30 C31 C32 119.3(3) ? . . .
C30 C31 C33 119.5(3) ? . . .
C32 C31 C33 121.2(3) ? . . .
C23 C32 C27 119.4(3) ? . . .
C23 C32 C31 122.7(3) ? . . .
C27 C32 C31 117.9(3) ? . . .
O24 C33 C31 123.0(3) ? . . .
O24 C33 C34 122.6(3) ? . . .
C31 C33 C34 114.4(3) ? . . .
C22 C34 C33 123.0(3) ? . . .
C22 C34 C35 112.7(3) ? . . .
C33 C34 C35 124.4(3) ? . . .
O21 C35 C34 101.0(2) ? . . .
O21 C35 C36 107.1(2) ? . . .
O21 C35 C36 107.1(2) ? . . 3_565
C34 C35 C36 113.64(19) ? . . .
C34 C35 C36 113.64(19) ? . . 3_565
C36 C35 C36 113.2(2) ? . . 3_565
C4 O13 H130 110.6 ? . . .
C24 O23 H230 107.5 ? . . .
C4 C5 H5 119.6 ? . . .
C6 C5 H5 119.6 ? . . .
C5 C6 H6 119.3 ? . . .
C7 C6 H6 119.3 ? . . .
C7 C8 H8 119.6 ? . . .
C9 C8 H8 119.6 ? . . .
C8 C9 H9 120.1 ? . . .
C10 C9 H9 120.1 ? . . .
C9 C10 H10 119.4 ? . . .
C11 C10 H10 119.4 ? . . .
C15 C16 H161 109.5 ? . . .
C15 C16 H162 109.5 ? . . .
C15 C16 H163 109.5 ? . . .
H161 C16 H162 109.5 ? . . .
H161 C16 H163 109.5 ? . . .
H162 C16 H163 109.5 ? . . .
C24 C25 H25 119.9 ? . . .
C26 C25 H25 119.9 ? . . .
C25 C26 H26 119.3 ? . . .
C27 C26 H26 119.3 ? . . .
C27 C28 H28 120.2 ? . . .
C29 C28 H28 120.2 ? . . .
C28 C29 H29 120.0 ? . . .
C30 C29 H29 120.0 ? . . .
C29 C30 H30 118.8 ? . . .
C31 C30 H30 118.8 ? . . .
C35 C36 H361 109.5 ? . . .
C35 C36 H362 109.5 ? . . .
C35 C36 H363 109.5 ? . . .
H361 C36 H362 109.5 ? . . .
H361 C36 H363 109.5 ? . . .
H362 C36 H363 109.5 ? . . .

loop_
_geom_bond_atom_site_label_1
_geom_bond_atom_site_label_2
_geom_bond_distance
_geom_bond_publ_flag
_geom_bond_site_symmetry_1
_geom_bond_site_symmetry_2
O11 C1 1.333(4) ? . .
O11 C15 1.481(4) ? . .
O12 C1 1.220(5) ? . .
O13 C4 1.338(4) ? . .
O14 C13 1.242(4) ? . .
O21 C21 1.328(5) ? . .
O21 C35 1.495(4) ? . .
O22 C21 1.227(5) ? . .
O23 C24 1.369(4) ? . .
O24 C33 1.240(5) ? . .
C1 C2 1.475(5) ? . .
C2 C3 1.440(5) ? . .
C2 C14 1.351(5) ? . .
C3 C4 1.386(5) ? . .
C3 C12 1.439(5) ? . .
C4 C5 1.409(5) ? . .
C5 C6 1.348(5) ? . .
C6 C7 1.411(5) ? . .
C7 C8 1.402(5) ? . .
C7 C12 1.417(5) ? . .
C8 C9 1.381(6) ? . .
C9 C10 1.377(6) ? . .
C10 C11 1.392(5) ? . .
C11 C12 1.422(5) ? . .
C11 C13 1.467(5) ? . .
C13 C14 1.449(5) ? . .
C14 C15 1.505(4) ? . .
C15 C16 1.519(3) ? . .
C15 C16 1.519(3) ? . 3_555
C21 C22 1.482(5) ? . .
C22 C23 1.447(5) ? . .
C22 C34 1.349(5) ? . .
C23 C24 1.368(5) ? . .
C23 C32 1.430(5) ? . .
C24 C25 1.402(6) ? . .
C25 C26 1.350(6) ? . .
C26 C27 1.410(6) ? . .
C27 C28 1.397(6) ? . .
C27 C32 1.427(5) ? . .
C28 C29 1.384(6) ? . .
C29 C30 1.372(6) ? . .
C30 C31 1.380(5) ? . .
C31 C32 1.416(5) ? . .
C31 C33 1.467(5) ? . .
C33 C34 1.457(5) ? . .
C34 C35 1.491(5) ? . .
C35 C36 1.511(3) ? . .
C35 C36 1.511(3) ? . 3_565
O13 H130 0.958 ? . .
O23 H230 0.951 ? . .
C5 H5 0.930 ? . .
C6 H6 0.930 ? . .
C8 H8 0.930 ? . .
C9 H9 0.930 ? . .
C10 H10 0.930 ? . .
C16 H161 0.960 ? . .
C16 H162 0.960 ? . .
C16 H163 0.960 ? . .
C25 H25 0.930 ? . .
C26 H26 0.930 ? . .
C28 H28 0.930 ? . .
C29 H29 0.930 ? . .
C30 H30 0.930 ? . .
C36 H361 0.960 ? . .
C36 H362 0.960 ? . .
C36 H363 0.960 ? . .

loop_
_geom_hbond_atom_site_label_D
_geom_hbond_atom_site_label_H
_geom_hbond_atom_site_label_A
_geom_hbond_site_symmetry_D
_geom_hbond_site_symmetry_H
_geom_hbond_site_symmetry_A
_geom_hbond_distance_DA
_geom_hbond_distance_DH
_geom_hbond_distance_HA
_geom_hbond_angle_DHA
_geom_hbond_publ_flag
O(13) H(130) O(12) . . . 2.563(3) 0.958 1.607 174.7 no
O(23) H(230) O(22) . . . 2.580(3) 0.951 1.629 179.1 no

loop_
_geom_torsion_atom_site_label_1
_geom_torsion_atom_site_label_2
_geom_torsion_atom_site_label_3
_geom_torsion_atom_site_label_4
_geom_torsion
_geom_torsion_publ_flag
_geom_torsion_site_symmetry_1
_geom_torsion_site_symmetry_2
_geom_torsion_site_symmetry_3
_geom_torsion_site_symmetry_4
C1 O11 C15 C16 118.99(18) ? . . . .
C1 O11 C15 C16 -118.99(18) ? . . . 3_555
C21 O21 C35 C36 119.2(2) ? . . . .
C21 O21 C35 C36 -119.2(2) ? . . . 3_565
C2 C14 C15 C16 -114.5(2) ? . . . .
C2 C14 C15 C16 114.5(2) ? . . . 3_555
C13 C14 C15 C16 65.5(2) ? . . . .
C13 C14 C15 C16 -65.5(2) ? . . . 3_555
C22 C34 C35 C36 -114.3(2) ? . . . .
C22 C34 C35 C36 114.3(2) ? . . . 3_565
C33 C34 C35 C36 65.7(2) ? . . . .
C33 C34 C35 C36 -65.7(2) ? . . . 3_565
